data_4077078
loop_
_publ_author_name
'Son, Seung Uk'
'Park, Kang Hyun'
'Jung, Il Gu'
'Chung, Young Keun'
'Lah, Myoung Soo'

_publ_section_title
;
 Reactions of Fe2(CO)9with Azine Derivatives:&#x00A0; Discovery of New
 Coordination Modes and Reactivity of New Bimetallic Compounds
;
_journal_issue 24
_journal_name_full Organometallics
_journal_page_first 5366
_journal_paper_doi 10.1021/om0205546
_journal_volume 21
_journal_year 2002
_chemical_formula_sum 'C50 H38 Fe4 N4 O12'
_chemical_formula_weight 1110.24
_chemical_name_systematic
; 
 ? 
;
_space_group_IT_number 19
_symmetry_space_group_name_Hall 'P 2ac 2ab'
_symmetry_space_group_name_H-M 'P 21 21 21'
_atom_sites_solution_hydrogens geom
_atom_sites_solution_primary direct
_atom_sites_solution_secondary difmap
_audit_creation_method SHELXL-97
_cell_angle_alpha 90.00
_cell_angle_beta 90.00
_cell_angle_gamma 90.00
_cell_formula_units_Z 4
_cell_length_a 13.2730(10)
_cell_length_b 13.2260(10)
_cell_length_c 28.6460(10)
_cell_measurement_temperature 293(2)
_cell_volume 5028.8(6)
_computing_structure_refinement 'SHELXL-97 (Sheldrick, 1997)'
_computing_structure_solution 'SHELXS-97 (Sheldrick, 1990)'
_diffrn_ambient_temperature 293(2)
_diffrn_measured_fraction_theta_full 0.975
_diffrn_measured_fraction_theta_max 0.975
_diffrn_radiation_monochromator graphite
_diffrn_radiation_source 'fine-focus sealed tube'
_diffrn_radiation_type MoK\a
_diffrn_radiation_wavelength 0.71073
_diffrn_reflns_av_R_equivalents 0.0000
_diffrn_reflns_av_sigmaI/netI 0.1752
_diffrn_reflns_limit_h_max 15
_diffrn_reflns_limit_h_min -15
_diffrn_reflns_limit_k_max 15
_diffrn_reflns_limit_k_min -15
_diffrn_reflns_limit_l_max 34
_diffrn_reflns_limit_l_min -34
_diffrn_reflns_number 8825
_diffrn_reflns_theta_full 25.26
_diffrn_reflns_theta_max 25.26
_diffrn_reflns_theta_min 3.38
_exptl_absorpt_coefficient_mu 1.195
_exptl_crystal_density_diffrn 1.466
_exptl_crystal_density_method 'not measured'
_exptl_crystal_F_000 2264
_refine_diff_density_max 0.295
_refine_diff_density_min -0.277
_refine_diff_density_rms 0.059
_refine_ls_abs_structure_details 'Flack H D (1983), Acta Cryst. A39, 876-881'
_refine_ls_abs_structure_Flack 0.524(18)
_refine_ls_extinction_method none
_refine_ls_goodness_of_fit_ref 0.794
_refine_ls_hydrogen_treatment mixed
_refine_ls_matrix_type full
_refine_ls_number_parameters 658
_refine_ls_number_reflns 8825
_refine_ls_number_restraints 0
_refine_ls_restrained_S_all 0.794
_refine_ls_R_factor_all 0.1450
_refine_ls_R_factor_gt 0.0443
_refine_ls_shift/su_max 0.001
_refine_ls_shift/su_mean 0.000
_refine_ls_structure_factor_coef Fsqd
_refine_ls_weighting_details 'calc w=1/[\s^2^(Fo^2^)+(0.0473P)^2^+0.0000P] where P=(Fo^2^+2Fc^2^)/3'
_refine_ls_weighting_scheme calc
_refine_ls_wR_factor_gt 0.0853
_refine_ls_wR_factor_ref 0.0994
_reflns_number_gt 3789
_reflns_number_total 8825
_reflns_threshold_expression >2sigma(I)
_cod_data_source_file om0205546.cif
_cod_data_source_block c:\mslah\xray\data\other\chung\or\or
_cod_database_code 4077078

loop_
_symmetry_equiv_pos_as_xyz
'x, y, z'
'-x+1/2, -y, z+1/2'
'-x, y+1/2, -z+1/2'
'x+1/2, -y+1/2, -z'

loop_
_atom_site_label
_atom_site_type_symbol
_atom_site_fract_x
_atom_site_fract_y
_atom_site_fract_z
_atom_site_U_iso_or_equiv
_atom_site_adp_type
_atom_site_occupancy
_atom_site_symmetry_multiplicity
_atom_site_calc_flag
_atom_site_refinement_flags
Fe1 Fe 0.36940(8) 0.91600(6) 0.11782(3) 0.0691(3) Uani 1 1 d .
Fe2 Fe 0.21261(7) 0.62301(7) 0.06129(3) 0.0631(3) Uani 1 1 d .
Fe3 Fe 0.66600(7) 0.61948(7) 0.13216(3) 0.0691(3) Uani 1 1 d .
Fe4 Fe 0.37303(7) 0.46235(6) 0.18874(3) 0.0627(3) Uani 1 1 d .
O1 O 0.3846(5) 1.1291(4) 0.13669(18) 0.128(2) Uani 1 1 d .
O2 O 0.5749(5) 0.9169(4) 0.07984(19) 0.1056(19) Uani 1 1 d .
O3 O 0.3669(4) 0.8889(4) 0.21896(18) 0.1136(18) Uani 1 1 d .
O4 O 0.1086(4) 0.5340(4) 0.14121(18) 0.1020(18) Uani 1 1 d .
O5 O 0.1811(4) 0.4349(4) 0.0086(2) 0.1084(19) Uani 1 1 d .
O6 O 0.0356(4) 0.6989(4) 0.00878(17) 0.1027(19) Uani 1 1 d .
O7 O 0.8796(5) 0.6358(5) 0.1141(2) 0.125(2) Uani 1 1 d .
O8 O 0.6670(5) 0.8267(5) 0.17054(19) 0.110(2) Uani 1 1 d .
O9 O 0.6394(4) 0.6152(4) 0.03064(17) 0.1168(18) Uani 1 1 d .
O10 O 0.4494(4) 0.2864(4) 0.24128(17) 0.1006(18) Uani 1 1 d .
O11 O 0.1863(4) 0.4308(4) 0.2408(2) 0.1063(19) Uani 1 1 d .
O12 O 0.2834(4) 0.3573(4) 0.10827(18) 0.1067(18) Uani 1 1 d .
N1 N 0.2454(4) 0.7506(4) 0.09115(16) 0.0607(14) Uani 1 1 d .
N2 N 0.3352(5) 0.7733(4) 0.10363(15) 0.0593(14) Uani 1 1 d .
N3 N 0.4997(4) 0.4957(4) 0.15957(16) 0.0626(15) Uani 1 1 d .
N4 N 0.5234(4) 0.5850(5) 0.14644(15) 0.0620(14) Uani 1 1 d .
C1 C 0.3121(8) 1.0361(7) 0.0278(3) 0.100(3) Uani 1 1 d .
C2 C 0.3791(9) 1.0320(9) -0.0082(4) 0.155(4) Uani 1 1 d .
H2 H 0.4147 0.9730 -0.0143 0.186 Uiso 1 1 calc R
C3 C 0.3934(12) 1.1179(12) -0.0356(4) 0.216(7) Uani 1 1 d .
H3 H 0.4337 1.1140 -0.0621 0.260 Uiso 1 1 calc R
C4 C 0.3473(19) 1.2112(14) -0.0237(7) 0.244(13) Uani 1 1 d .
H4 H 0.3673 1.2719 -0.0372 0.292 Uiso 1 1 calc R
C5 C 0.2746(19) 1.2074(11) 0.0077(6) 0.248(13) Uani 1 1 d .
H5 H 0.2316 1.2626 0.0105 0.298 Uiso 1 1 calc R
C6 C 0.2602(10) 1.1291(8) 0.0351(3) 0.174(5) Uani 1 1 d .
H6 H 0.2150 1.1344 0.0597 0.209 Uiso 1 1 calc R
C7 C 0.2920(6) 0.9429(5) 0.0548(3) 0.075(2) Uani 1 1 d .
H7 H 0.317(4) 0.875(5) 0.0350(19) 0.090 Uiso 1 1 d .
C8 C 0.2266(6) 0.9327(6) 0.0929(3) 0.080(2) Uani 1 1 d .
H8 H 0.191(5) 1.002(5) 0.110(2) 0.096 Uiso 1 1 d .
C9 C 0.1713(5) 0.8341(5) 0.1001(2) 0.079(2) Uani 1 1 d .
H9 H 0.1176 0.8295 0.0767 0.094 Uiso 1 1 calc R
C10 C 0.1260(6) 0.8196(6) 0.1470(2) 0.097(2) Uani 1 1 d .
H10A H 0.1786 0.8117 0.1697 0.116 Uiso 1 1 calc R
H10B H 0.0844 0.7602 0.1468 0.116 Uiso 1 1 calc R
H10C H 0.0857 0.8774 0.1548 0.116 Uiso 1 1 calc R
C11 C 0.4075(4) 0.6888(4) 0.09961(18) 0.0486(16) Uani 1 1 d .
H11 H 0.4681 0.7159 0.0846 0.058 Uiso 1 1 calc R
C12 C 0.3646(5) 0.6099(5) 0.0672(2) 0.0604(17) Uani 1 1 d .
H12 H 0.396(4) 0.541(4) 0.0720(17) 0.072 Uiso 1 1 d .
C13 C 0.3439(5) 0.6443(5) 0.0215(2) 0.0582(17) Uani 1 1 d .
H13 H 0.356(4) 0.729(4) 0.0173(16) 0.070 Uiso 1 1 d .
C14 C 0.3681(5) 0.5869(5) -0.0218(2) 0.0617(17) Uani 1 1 d .
C15 C 0.4311(6) 0.5016(6) -0.0209(3) 0.089(2) Uani 1 1 d .
H15 H 0.4536 0.4770 0.0077 0.106 Uiso 1 1 calc R
C16 C 0.4599(6) 0.4541(6) -0.0607(4) 0.105(3) Uani 1 1 d .
H16 H 0.4995 0.3962 -0.0595 0.126 Uiso 1 1 calc R
C17 C 0.4290(8) 0.4934(8) -0.1029(4) 0.108(3) Uani 1 1 d .
H17 H 0.4508 0.4630 -0.1304 0.129 Uiso 1 1 calc R
C18 C 0.3677(8) 0.5751(10) -0.1054(3) 0.132(4) Uani 1 1 d .
H18 H 0.3459 0.5994 -0.1341 0.158 Uiso 1 1 calc R
C19 C 0.3383(5) 0.6218(6) -0.0643(3) 0.091(2) Uani 1 1 d .
H19 H 0.2969 0.6785 -0.0658 0.110 Uiso 1 1 calc R
C20 C 0.7876(7) 0.5599(8) 0.2219(3) 0.092(3) Uani 1 1 d .
C21 C 0.7854(8) 0.6273(10) 0.2597(5) 0.156(4) Uani 1 1 d .
H21 H 0.7240 0.6572 0.2670 0.187 Uiso 1 1 calc R
C22 C 0.8652(14) 0.6517(14) 0.2859(7) 0.254(12) Uani 1 1 d .
H22 H 0.8603 0.7033 0.3079 0.305 Uiso 1 1 calc R
C23 C 0.9489(19) 0.6033(18) 0.2807(7) 0.262(14) Uani 1 1 d .
H23 H 1.0009 0.6129 0.3021 0.314 Uiso 1 1 calc R
C24 C 0.9617(8) 0.5390(19) 0.2446(6) 0.274(14) Uani 1 1 d .
H24 H 1.0251 0.5120 0.2387 0.329 Uiso 1 1 calc R
C25 C 0.8771(8) 0.5114(9) 0.2146(3) 0.159(5) Uani 1 1 d .
H25 H 0.8839 0.4627 0.1914 0.190 Uiso 1 1 calc R
C26 C 0.6956(6) 0.5435(6) 0.1959(3) 0.076(2) Uani 1 1 d .
H26 H 0.629(5) 0.562(4) 0.2151(19) 0.091 Uiso 1 1 d .
C27 C 0.6839(6) 0.4751(6) 0.1569(3) 0.078(2) Uani 1 1 d .
H27 H 0.740(5) 0.436(5) 0.144(2) 0.094 Uiso 1 1 d .
C28 C 0.5842(6) 0.4210(5) 0.1498(2) 0.072(2) Uani 1 1 d .
H28 H 0.5798 0.3673 0.1733 0.086 Uiso 1 1 calc R
C29 C 0.5709(6) 0.3730(5) 0.1031(3) 0.100(2) Uani 1 1 d .
H29A H 0.5659 0.4246 0.0796 0.120 Uiso 1 1 calc R
H29B H 0.5105 0.3330 0.1030 0.120 Uiso 1 1 calc R
H29C H 0.6277 0.3304 0.0965 0.120 Uiso 1 1 calc R
C30 C 0.4383(5) 0.6564(4) 0.15005(19) 0.0547(17) Uani 1 1 d .
H30 H 0.4657 0.7173 0.1649 0.066 Uiso 1 1 calc R
C31 C 0.3605(5) 0.6170(4) 0.1828(2) 0.0512(16) Uani 1 1 d .
H31 H 0.299(4) 0.645(4) 0.1770(18) 0.061 Uiso 1 1 d .
C32 C 0.3932(5) 0.5942(5) 0.2277(2) 0.0564(18) Uani 1 1 d .
H32 H 0.460(4) 0.590(4) 0.2320(18) 0.068 Uiso 1 1 d .
C33 C 0.3365(5) 0.6188(5) 0.2721(2) 0.0641(17) Uani 1 1 d .
C34 C 0.2512(6) 0.6816(7) 0.2715(3) 0.094(2) Uani 1 1 d .
H34 H 0.2249 0.7034 0.2431 0.113 Uiso 1 1 calc R
C35 C 0.2063(6) 0.7108(6) 0.3124(4) 0.095(3) Uani 1 1 d .
H35 H 0.1496 0.7521 0.3119 0.114 Uiso 1 1 calc R
C36 C 0.2454(9) 0.6792(8) 0.3538(4) 0.114(4) Uani 1 1 d .
H36 H 0.2161 0.7005 0.3816 0.137 Uiso 1 1 calc R
C37 C 0.3251(10) 0.6179(7) 0.3551(3) 0.128(4) Uani 1 1 d .
H37 H 0.3498 0.5958 0.3836 0.154 Uiso 1 1 calc R
C38 C 0.3708(6) 0.5873(6) 0.3146(3) 0.097(2) Uani 1 1 d .
H38 H 0.4262 0.5444 0.3161 0.117 Uiso 1 1 calc R
C39 C 0.3778(6) 1.0448(6) 0.1284(3) 0.090(2) Uani 1 1 d .
C40 C 0.4949(7) 0.9127(6) 0.0956(3) 0.081(2) Uani 1 1 d .
C41 C 0.3676(5) 0.8983(5) 0.1785(3) 0.081(2) Uani 1 1 d .
C42 C 0.1527(5) 0.5705(5) 0.1109(2) 0.075(2) Uani 1 1 d .
C43 C 0.1950(5) 0.5076(6) 0.0295(2) 0.076(2) Uani 1 1 d .
C44 C 0.1071(6) 0.6740(5) 0.0290(2) 0.074(2) Uani 1 1 d .
C45 C 0.7932(6) 0.6299(6) 0.1225(3) 0.094(2) Uani 1 1 d .
C46 C 0.6632(6) 0.7471(8) 0.1546(3) 0.088(3) Uani 1 1 d .
C47 C 0.6489(5) 0.6172(5) 0.0711(3) 0.083(2) Uani 1 1 d .
C48 C 0.4240(5) 0.3564(6) 0.2207(2) 0.075(2) Uani 1 1 d .
C49 C 0.2584(6) 0.4463(6) 0.2199(3) 0.080(2) Uani 1 1 d .
C50 C 0.3202(5) 0.4010(5) 0.1391(2) 0.075(2) Uani 1 1 d .

loop_
_atom_site_aniso_label
_atom_site_aniso_U_11
_atom_site_aniso_U_22
_atom_site_aniso_U_33
_atom_site_aniso_U_23
_atom_site_aniso_U_13
_atom_site_aniso_U_12
Fe1 0.0879(8) 0.0499(6) 0.0696(6) -0.0079(5) -0.0180(6) 0.0144(5)
Fe2 0.0696(7) 0.0533(6) 0.0665(6) 0.0018(5) -0.0074(5) 0.0064(5)
Fe3 0.0634(7) 0.0745(7) 0.0695(6) 0.0177(5) 0.0080(5) 0.0143(5)
Fe4 0.0647(7) 0.0556(6) 0.0679(6) 0.0081(5) -0.0028(5) 0.0053(5)
O1 0.185(6) 0.066(4) 0.132(5) -0.025(4) -0.056(4) 0.013(4)
O2 0.108(5) 0.105(4) 0.103(4) -0.011(3) 0.007(4) -0.013(4)
O3 0.143(5) 0.121(4) 0.077(3) -0.021(3) -0.019(4) 0.026(4)
O4 0.090(4) 0.116(4) 0.100(4) 0.033(3) 0.013(3) 0.008(3)
O5 0.123(5) 0.058(3) 0.144(5) -0.025(3) -0.016(4) 0.001(3)
O6 0.100(4) 0.098(4) 0.111(4) -0.001(3) -0.047(4) 0.017(3)
O7 0.084(4) 0.152(5) 0.140(5) 0.055(4) 0.016(4) 0.016(4)
O8 0.127(5) 0.097(4) 0.106(4) -0.011(3) 0.004(3) -0.009(4)
O9 0.117(4) 0.159(5) 0.075(3) 0.025(4) 0.021(3) 0.015(4)
O10 0.103(4) 0.091(4) 0.108(4) 0.042(3) 0.006(3) 0.018(3)
O11 0.078(4) 0.096(4) 0.144(5) 0.010(4) 0.017(4) -0.005(4)
O12 0.141(5) 0.083(4) 0.096(4) -0.007(3) -0.030(4) 0.008(3)
N1 0.058(4) 0.066(4) 0.058(3) 0.001(3) -0.012(3) 0.016(3)
N2 0.068(4) 0.053(3) 0.057(3) -0.005(2) -0.015(3) 0.018(3)
N3 0.078(4) 0.044(3) 0.066(3) 0.003(3) -0.002(3) 0.016(3)
N4 0.059(4) 0.070(4) 0.057(3) 0.006(3) -0.002(3) 0.030(3)
C1 0.128(8) 0.078(7) 0.094(6) 0.005(6) -0.045(6) 0.003(6)
C2 0.179(11) 0.131(9) 0.156(10) 0.068(8) -0.008(9) 0.017(9)
C3 0.312(19) 0.150(11) 0.186(12) 0.104(11) -0.055(11) -0.048(13)
C4 0.39(3) 0.088(10) 0.25(2) 0.120(13) -0.16(2) -0.109(15)
C5 0.46(4) 0.046(8) 0.24(2) 0.077(11) -0.14(2) -0.019(13)
C6 0.316(16) 0.077(7) 0.130(8) -0.015(7) -0.070(9) 0.071(9)
C7 0.113(6) 0.040(5) 0.072(5) 0.011(4) -0.022(5) 0.016(4)
C8 0.101(6) 0.058(6) 0.081(6) -0.015(4) -0.026(5) 0.023(5)
C9 0.079(6) 0.069(5) 0.087(6) -0.017(4) -0.021(4) 0.045(5)
C10 0.098(6) 0.093(5) 0.099(6) -0.015(4) 0.017(5) 0.031(5)
C11 0.055(4) 0.035(4) 0.055(4) 0.007(3) 0.003(3) 0.010(3)
C12 0.077(5) 0.052(4) 0.052(4) 0.003(4) 0.000(4) 0.012(4)
C13 0.068(5) 0.048(4) 0.059(4) 0.003(3) -0.001(3) 0.005(4)
C14 0.069(5) 0.057(4) 0.059(4) 0.001(4) 0.001(4) -0.017(4)
C15 0.119(7) 0.053(5) 0.093(6) -0.021(5) 0.006(5) 0.011(5)
C16 0.127(7) 0.083(6) 0.104(7) -0.024(7) 0.011(7) -0.006(5)
C17 0.103(7) 0.117(8) 0.103(8) -0.057(7) 0.042(6) -0.035(6)
C18 0.131(9) 0.202(12) 0.062(6) -0.020(7) 0.010(6) 0.011(8)
C19 0.103(6) 0.105(6) 0.066(5) 0.010(5) -0.005(5) 0.028(5)
C20 0.059(6) 0.128(8) 0.090(6) 0.056(6) -0.013(6) 0.001(6)
C21 0.112(9) 0.197(12) 0.158(9) 0.023(10) -0.062(8) 0.005(9)
C22 0.26(2) 0.217(17) 0.29(2) 0.037(13) -0.21(2) -0.021(15)
C23 0.27(3) 0.31(3) 0.202(17) 0.158(18) -0.166(19) -0.13(2)
C24 0.023(6) 0.60(4) 0.195(14) 0.197(19) -0.019(8) 0.018(11)
C25 0.081(7) 0.261(14) 0.133(8) 0.054(8) 0.002(7) 0.071(9)
C26 0.062(6) 0.088(6) 0.077(5) 0.019(5) 0.007(5) 0.023(4)
C27 0.065(6) 0.083(6) 0.087(6) 0.039(5) 0.021(5) 0.024(5)
C28 0.085(6) 0.057(4) 0.075(5) 0.016(4) 0.014(4) 0.038(5)
C29 0.116(6) 0.063(5) 0.120(6) -0.004(5) 0.018(5) 0.032(5)
C30 0.059(4) 0.049(4) 0.056(4) 0.000(3) -0.001(3) 0.008(4)
C31 0.054(4) 0.048(4) 0.052(4) 0.007(3) -0.002(4) 0.006(4)
C32 0.048(4) 0.063(4) 0.058(4) 0.010(3) 0.005(4) 0.005(4)
C33 0.066(5) 0.057(4) 0.069(5) 0.000(4) 0.004(4) -0.008(4)
C34 0.060(6) 0.133(7) 0.089(6) 0.003(5) 0.003(5) 0.020(5)
C35 0.092(6) 0.103(6) 0.091(6) -0.032(6) 0.032(6) -0.001(5)
C36 0.156(11) 0.098(7) 0.089(8) -0.032(6) 0.056(7) -0.043(7)
C37 0.210(12) 0.106(8) 0.068(6) -0.006(5) 0.013(7) 0.022(8)
C38 0.128(7) 0.108(6) 0.056(5) 0.006(5) -0.007(5) 0.039(6)
C39 0.112(6) 0.062(5) 0.096(5) -0.030(4) -0.030(5) 0.010(5)
C40 0.118(8) 0.049(5) 0.075(5) -0.002(4) -0.013(5) 0.001(5)
C41 0.098(5) 0.076(5) 0.070(5) -0.020(4) -0.025(4) 0.029(5)
C42 0.070(5) 0.074(5) 0.081(5) 0.007(4) -0.012(4) -0.002(4)
C43 0.070(5) 0.075(6) 0.082(5) 0.017(5) -0.004(4) 0.012(5)
C44 0.101(7) 0.059(5) 0.063(4) -0.010(4) 0.002(5) -0.008(5)
C45 0.075(6) 0.100(6) 0.107(5) 0.040(5) 0.006(5) 0.020(5)
C46 0.055(5) 0.135(8) 0.073(5) 0.015(6) 0.000(4) -0.014(6)
C47 0.096(6) 0.070(5) 0.082(5) 0.035(4) 0.030(5) 0.018(4)
C48 0.065(5) 0.091(6) 0.068(5) 0.007(4) 0.011(4) -0.002(5)
C49 0.072(6) 0.063(5) 0.104(6) 0.004(4) -0.022(5) 0.007(5)
C50 0.100(6) 0.049(5) 0.078(5) 0.010(4) -0.008(4) 0.014(4)

loop_
_atom_type_symbol
_atom_type_description
_atom_type_scat_dispersion_real
_atom_type_scat_dispersion_imag
_atom_type_scat_source
C C 0.0033 0.0016 'International Tables Vol C Tables 4.2.6.8 and 6.1.1.4'
H H 0.0000 0.0000 'International Tables Vol C Tables 4.2.6.8 and 6.1.1.4'
O O 0.0106 0.0060 'International Tables Vol C Tables 4.2.6.8 and 6.1.1.4'
N N 0.0061 0.0033 'International Tables Vol C Tables 4.2.6.8 and 6.1.1.4'
Fe Fe 0.3463 0.8444 'International Tables Vol C Tables 4.2.6.8 and 6.1.1.4'

loop_
_geom_angle_atom_site_label_1
_geom_angle_atom_site_label_2
_geom_angle_atom_site_label_3
_geom_angle
C39 Fe1 C41 87.6(3)
C39 Fe1 C40 91.5(3)
C41 Fe1 C40 111.3(3)
C39 Fe1 N2 170.2(3)
C41 Fe1 N2 94.2(3)
C40 Fe1 N2 96.8(3)
C39 Fe1 C8 90.8(3)
C41 Fe1 C8 110.5(4)
C40 Fe1 C8 138.2(3)
N2 Fe1 C8 79.5(3)
C39 Fe1 C7 90.9(3)
C41 Fe1 C7 149.8(3)
C40 Fe1 C7 98.8(3)
N2 Fe1 C7 82.7(2)
C8 Fe1 C7 39.4(3)
C42 Fe2 C43 90.8(3)
C42 Fe2 C44 102.1(3)
C43 Fe2 C44 87.5(3)
C42 Fe2 N1 95.1(3)
C43 Fe2 N1 173.3(3)
C44 Fe2 N1 94.3(3)
C42 Fe2 C12 110.2(3)
C43 Fe2 C12 95.7(3)
C44 Fe2 C12 147.5(3)
N1 Fe2 C12 79.4(2)
C42 Fe2 C13 149.4(3)
C43 Fe2 C13 86.9(3)
C44 Fe2 C13 108.3(3)
N1 Fe2 C13 86.4(2)
C12 Fe2 C13 39.9(2)
C45 Fe3 C47 88.2(4)
C45 Fe3 C46 90.2(4)
C47 Fe3 C46 111.5(3)
C45 Fe3 N4 170.9(3)
C47 Fe3 N4 94.4(3)
C46 Fe3 N4 97.0(3)
C45 Fe3 C27 90.9(3)
C47 Fe3 C27 110.0(3)
C46 Fe3 C27 138.5(3)
N4 Fe3 C27 80.0(3)
C45 Fe3 C26 89.7(3)
C47 Fe3 C26 150.4(3)
C46 Fe3 C26 98.0(3)
N4 Fe3 C26 83.7(3)
C27 Fe3 C26 40.5(3)
C49 Fe4 C50 90.6(3)
C49 Fe4 C48 88.5(3)
C50 Fe4 C48 101.5(3)
C49 Fe4 N3 172.5(3)
C50 Fe4 N3 95.8(3)
C48 Fe4 N3 94.1(3)
C49 Fe4 C31 95.2(3)
C50 Fe4 C31 110.8(3)
C48 Fe4 C31 147.5(3)
N3 Fe4 C31 78.9(2)
C49 Fe4 C32 86.6(3)
C50 Fe4 C32 149.1(3)
C48 Fe4 C32 109.2(3)
N3 Fe4 C32 85.9(2)
C31 Fe4 C32 39.2(2)
N2 N1 C9 112.9(5)
N2 N1 Fe2 122.4(4)
C9 N1 Fe2 124.7(5)
N1 N2 C11 114.0(5)
N1 N2 Fe1 119.6(4)
C11 N2 Fe1 125.9(4)
N4 N3 C28 111.4(5)
N4 N3 Fe4 123.6(4)
C28 N3 Fe4 125.0(5)
N3 N4 C30 112.5(5)
N3 N4 Fe3 120.4(4)
C30 N4 Fe3 126.6(5)
C2 C1 C6 117.4(10)
C2 C1 C7 118.7(9)
C6 C1 C7 123.7(10)
C1 C2 C3 118.9(12)
C2 C3 C4 120.9(15)
C5 C4 C3 116.5(14)
C6 C5 C4 123(2)
C5 C6 C1 121.5(14)
C8 C7 C1 126.8(8)
C8 C7 Fe1 67.6(4)
C1 C7 Fe1 120.1(5)
C7 C8 C9 119.4(7)
C7 C8 Fe1 72.9(5)
C9 C8 Fe1 108.1(5)
C10 C9 N1 108.9(6)
C10 C9 C8 115.6(6)
N1 C9 C8 107.1(6)
N2 C11 C12 109.0(5)
N2 C11 C30 107.8(4)
C12 C11 C30 118.6(5)
C13 C12 C11 114.9(5)
C13 C12 Fe2 72.7(4)
C11 C12 Fe2 111.5(4)
C12 C13 C14 124.5(6)
C12 C13 Fe2 67.4(4)
C14 C13 Fe2 124.3(4)
C19 C14 C15 117.6(6)
C19 C14 C13 120.6(7)
C15 C14 C13 121.5(6)
C16 C15 C14 121.5(7)
C15 C16 C17 118.7(9)
C18 C17 C16 121.6(8)
C17 C18 C19 118.8(9)
C14 C19 C18 121.7(8)
C25 C20 C21 115.7(9)
C25 C20 C26 125.8(10)
C21 C20 C26 118.4(9)
C22 C21 C20 124.8(14)
C23 C22 C21 120(2)
C22 C23 C24 120.6(18)
C23 C24 C25 120.8(15)
C20 C25 C24 117.5(12)
C20 C26 C27 125.6(8)
C20 C26 Fe3 121.9(5)
C27 C26 Fe3 67.1(4)
C26 C27 C28 119.5(7)
C26 C27 Fe3 72.4(4)
C28 C27 Fe3 106.9(5)
C29 C28 C27 115.1(6)
C29 C28 N3 110.7(6)
C27 C28 N3 108.2(6)
N4 C30 C31 110.6(5)
N4 C30 C11 108.2(4)
C31 C30 C11 119.8(5)
C32 C31 C30 116.2(5)
C32 C31 Fe4 71.5(4)
C30 C31 Fe4 110.1(4)
C31 C32 C33 125.1(6)
C31 C32 Fe4 69.3(4)
C33 C32 Fe4 124.4(4)
C38 C33 C34 117.4(6)
C38 C33 C32 121.2(7)
C34 C33 C32 121.2(6)
C35 C34 C33 120.5(7)
C36 C35 C34 119.5(8)
C37 C36 C35 120.8(9)
C36 C37 C38 120.6(9)
C33 C38 C37 121.1(8)
O1 C39 Fe1 177.9(7)
O2 C40 Fe1 175.4(8)
O3 C41 Fe1 178.4(7)
O4 C42 Fe2 175.4(6)
O5 C43 Fe2 177.9(7)
O6 C44 Fe2 174.3(6)
O7 C45 Fe3 177.3(8)
O8 C46 Fe3 175.5(8)
O9 C47 Fe3 178.8(7)
O10 C48 Fe4 175.0(6)
O11 C49 Fe4 176.2(7)
O12 C50 Fe4 176.4(6)

loop_
_geom_bond_atom_site_label_1
_geom_bond_atom_site_label_2
_geom_bond_distance
Fe1 C39 1.734(8)
Fe1 C41 1.755(7)
Fe1 C40 1.784(10)
Fe1 N2 1.984(5)
Fe1 C8 2.038(7)
Fe1 C7 2.106(6)
Fe2 C42 1.770(8)
Fe2 C43 1.792(9)
Fe2 C44 1.809(9)
Fe2 N1 1.941(5)
Fe2 C12 2.031(7)
Fe2 C13 2.102(6)
Fe3 C45 1.716(9)
Fe3 C47 1.763(8)
Fe3 C46 1.806(11)
Fe3 N4 1.990(5)
Fe3 C27 2.051(7)
Fe3 C26 2.121(7)
Fe4 C49 1.777(9)
Fe4 C50 1.781(8)
Fe4 C48 1.806(8)
Fe4 N3 1.928(5)
Fe4 C31 2.059(6)
Fe4 C32 2.088(6)
O1 C39 1.143(7)
O2 C40 1.154(8)
O3 C41 1.165(7)
O4 C42 1.153(7)
O5 C43 1.148(7)
O6 C44 1.159(7)
O7 C45 1.175(8)
O8 C46 1.149(8)
O9 C47 1.167(7)
O10 C48 1.148(7)
O11 C49 1.146(8)
O12 C50 1.163(7)
N1 N2 1.280(6)
N1 C9 1.501(7)
N2 C11 1.477(7)
N3 N4 1.279(6)
N3 C28 1.521(7)
N4 C30 1.475(7)
C1 C2 1.362(11)
C1 C6 1.425(11)
C1 C7 1.481(11)
C2 C3 1.395(14)
C3 C4 1.42(3)
C4 C5 1.32(3)
C5 C6 1.313(15)
C7 C8 1.399(9)
C8 C9 1.510(10)
C9 C10 1.485(8)
C11 C12 1.510(8)
C11 C30 1.562(6)
C12 C13 1.412(8)
C13 C14 1.488(8)
C14 C19 1.361(8)
C14 C15 1.405(9)
C15 C16 1.357(9)
C16 C17 1.379(11)
C17 C18 1.354(11)
C18 C19 1.386(10)
C20 C25 1.366(11)
C20 C21 1.403(12)
C20 C26 1.445(10)
C21 C22 1.338(16)
C22 C23 1.29(3)
C23 C24 1.35(3)
C24 C25 1.461(17)
C26 C27 1.446(10)
C27 C28 1.519(10)
C28 C29 1.493(8)
C30 C31 1.489(8)
C31 C32 1.392(8)
C32 C33 1.512(8)
C33 C38 1.365(8)
C33 C34 1.404(9)
C34 C35 1.371(9)
C35 C36 1.361(11)
C36 C37 1.332(12)
C37 C38 1.371(10)
